data_4519443
loop_
_publ_author_name
'Norbert M. Villeneuve'
'Joshua Dickman'
'Thierry Maris'
'Graeme M. Day'
'James D. Wuest'

_publ_section_title
;
 Seeking Rules Governing Mixed Molecular Crystallization
;
_journal_name_full 'Crystal Growth & Design'
_journal_page_first 273
_journal_page_last 288
_journal_paper_doi 10.1021/acs.cgd.2c00992
_journal_volume 23
_journal_year 2023
_chemical_formula_moiety '0.73(C12 H8 S), 0.27(C12 H8 O)'
_chemical_formula_sum 'C12 H8 O0.27 S0.73'
_chemical_formula_weight 179.87
_chemical_name_systematic 'dibenzo[b,d]thiophene:dibenzo[b,d]furan 0.73:0.27'
_space_group_crystal_system orthorhombic
_space_group_IT_number 62
_space_group_name_Hall '-P 2ac 2n'
_space_group_name_H-M_alt 'P n m a'
_atom_sites_solution_hydrogens geom
_atom_sites_solution_primary dual
_audit_creation_date 2020-12-04
_cell_angle_alpha 90
_cell_angle_beta 90
_cell_angle_gamma 90
_cell_formula_units_Z 4
_cell_length_a 7.9686(3)
_cell_length_b 18.8543(6)
_cell_length_c 5.8060(2)
_cell_measurement_reflns_used 9973
_cell_measurement_temperature 100
_cell_measurement_theta_max 70.062
_cell_measurement_theta_min 4.691
_cell_volume 872.31(5)
_computing_cell_refinement
;
SAINT (2013) V8.40B; Integration Software for Single Crystal Data.
Bruker AXS Inc., Madison, WI 53719-1173.
;
_computing_data_collection
;
APEX 3 (2019) Bruker AXS Inc., Madison, WI 53719-1173.
;
_computing_data_reduction
;
SAINT (2013) V8.40B; Integration Software for Single Crystal Data.
Bruker AXS Inc., Madison, WI 53719-1173.
;
_computing_molecular_graphics 'Olex2 1.5 (Dolomanov et al., 2009)'
_computing_publication_material 'Olex2 1.5 (Dolomanov et al., 2009)'
_computing_structure_refinement 'XL (Sheldrick, 2015b)'
_computing_structure_solution 'XT (Sheldrick, 2015a)'
_diffrn_ambient_temperature 100
_diffrn_detector 'CCD area detector'
_diffrn_detector_area_resol_mean 8.3
_diffrn_detector_type 'Bruker APEX2 CCD'
_diffrn_measured_fraction_theta_full 1.000
_diffrn_measured_fraction_theta_max 0.994
_diffrn_measurement_device 'three-circle diffractometer'
_diffrn_measurement_device_type 'Bruker Smart APEX'
_diffrn_measurement_method '\w scans'
_diffrn_radiation_collimation 'Focusing mirrors'
_diffrn_radiation_monochromator 'Quazar MX Mirror Optics'
_diffrn_radiation_probe x-ray
_diffrn_radiation_type CuK\a
_diffrn_radiation_wavelength 1.54178
_diffrn_reflns_av_R_equivalents 0.0373
_diffrn_reflns_av_unetI/netI 0.0176
_diffrn_reflns_Laue_measured_fraction_full 1.000
_diffrn_reflns_Laue_measured_fraction_max 0.994
_diffrn_reflns_limit_h_max 9
_diffrn_reflns_limit_h_min -9
_diffrn_reflns_limit_k_max 23
_diffrn_reflns_limit_k_min -23
_diffrn_reflns_limit_l_max 6
_diffrn_reflns_limit_l_min -6
_diffrn_reflns_number 16044
_diffrn_reflns_point_group_measured_fraction_full 1.000
_diffrn_reflns_point_group_measured_fraction_max 0.994
_diffrn_reflns_theta_full 67.679
_diffrn_reflns_theta_max 70.057
_diffrn_reflns_theta_min 4.691
_diffrn_source 'Microfocus Source'
_diffrn_source_target Cu
_diffrn_source_type 'Incoatec I\mS High Brilliance Microsource'
_exptl_absorpt_coefficient_mu 2.193
_exptl_absorpt_correction_T_max 0.3841
_exptl_absorpt_correction_T_min 0.2285
_exptl_absorpt_correction_type multi-scan
_exptl_absorpt_process_details
;
SADABS-2016/2 (Bruker,2016/2) was used for absorption correction.
wR2(int) was 0.1215 before and 0.0565 after correction.
The Ratio of minimum to maximum transmission is 0.5949.
The \l/2 correction factor is Not present.
;
_exptl_crystal_colour 'clear light colourless'
_exptl_crystal_colour_lustre clear
_exptl_crystal_colour_modifier light
_exptl_crystal_colour_primary colourless
_exptl_crystal_density_diffrn 1.370
_exptl_crystal_description plate
_exptl_crystal_F_000 375
_exptl_crystal_recrystallization_method 'crystallised from MeOH'
_exptl_crystal_size_max 0.33
_exptl_crystal_size_mid 0.22
_exptl_crystal_size_min 0.06
_refine_diff_density_max 0.228
_refine_diff_density_min -0.220
_refine_diff_density_rms 0.044
_refine_ls_extinction_coef .
_refine_ls_extinction_method none
_refine_ls_goodness_of_fit_ref 1.090
_refine_ls_hydrogen_treatment constr
_refine_ls_matrix_type full
_refine_ls_number_parameters 68
_refine_ls_number_reflns 843
_refine_ls_number_restraints 12
_refine_ls_restrained_S_all 1.100
_refine_ls_R_factor_all 0.0320
_refine_ls_R_factor_gt 0.0319
_refine_ls_shift/su_max 0.000
_refine_ls_shift/su_mean 0.000
_refine_ls_structure_factor_coef Fsqd
_refine_ls_weighting_details 'w=1/[\s^2^(Fo^2^)+(0.0519P)^2^+0.2030P] where P=(Fo^2^+2Fc^2^)/3'
_refine_ls_weighting_scheme calc
_refine_ls_wR_factor_gt 0.0855
_refine_ls_wR_factor_ref 0.0857
_reflns_Friedel_coverage 0.000
_reflns_Friedel_fraction_full .
_reflns_Friedel_fraction_max .
_reflns_number_gt 838
_reflns_number_total 843
_reflns_threshold_expression 'I > 2\s(I)'
_cod_data_source_file 07-73DBT_27DBF.cif
_cod_data_source_block jw2251
_cod_database_code 4519443

loop_
_space_group_symop_id
_space_group_symop_operation_xyz
1 'x, y, z'
2 '-x+1/2, -y, z+1/2'
3 '-x, y+1/2, -z'
4 'x+1/2, -y+1/2, -z+1/2'
5 '-x, -y, -z'
6 'x-1/2, y, -z-1/2'
7 'x, -y-1/2, z'
8 '-x-1/2, y-1/2, z-1/2'

loop_
_atom_site_label
_atom_site_type_symbol
_atom_site_fract_x
_atom_site_fract_y
_atom_site_fract_z
_atom_site_U_iso_or_equiv
_atom_site_adp_type
_atom_site_occupancy
_atom_site_site_symmetry_order
_atom_site_calc_flag
_atom_site_refinement_flags_posn
_atom_site_refinement_flags_adp
_atom_site_refinement_flags_occupancy
_atom_site_disorder_assembly
_atom_site_disorder_group
S1 S 0.80147(17) 0.250000 0.19514(16) 0.0287(3) Uani 0.726(6) 2 d S TU P A 1
O1 O 0.7853(14) 0.250000 0.2402(19) 0.0315(9) Uani 0.274(6) 2 d S TU P A 2
C1 C 0.72681(14) 0.31470(6) 0.3795(2) 0.0325(3) Uani 1 1 d . U . . .
C2 C 0.64881(14) 0.28854(6) 0.5788(2) 0.0307(3) Uani 1 1 d . . . . .
C3 C 0.58252(15) 0.33660(7) 0.7369(2) 0.0358(3) Uani 1 1 d . . . . .
H3 H 0.528848 0.320067 0.872804 0.043 Uiso 1 1 calc R U . . .
C4 C 0.59552(17) 0.40841(7) 0.6943(2) 0.0415(4) Uani 1 1 d . . . . .
H4 H 0.549908 0.441226 0.801546 0.050 Uiso 1 1 calc R U . . .
C5 C 0.67446(16) 0.43342(7) 0.4966(2) 0.0433(4) Uani 1 1 d . . . . .
H5 H 0.682351 0.483088 0.471311 0.052 Uiso 1 1 calc R U . . .
C6 C 0.74135(17) 0.38736(7) 0.3370(2) 0.0401(3) Uani 1 1 d . . . . .
H6 H 0.795646 0.404468 0.202370 0.048 Uiso 1 1 calc R U . . .

loop_
_atom_site_aniso_label
_atom_site_aniso_U_11
_atom_site_aniso_U_22
_atom_site_aniso_U_33
_atom_site_aniso_U_23
_atom_site_aniso_U_13
_atom_site_aniso_U_12
S1 0.0336(5) 0.0275(4) 0.0251(5) 0.000 0.0074(3) 0.000
O1 0.0320(14) 0.0340(14) 0.0286(16) 0.000 0.0037(14) 0.000
C1 0.0300(6) 0.0361(7) 0.0315(6) -0.0014(5) -0.0013(5) -0.0008(4)
C2 0.0277(6) 0.0325(7) 0.0319(6) 0.0006(4) -0.0013(5) -0.0010(4)
C3 0.0326(6) 0.0409(7) 0.0340(6) -0.0037(5) 0.0009(5) 0.0015(5)
C4 0.0399(7) 0.0363(7) 0.0484(8) -0.0107(5) -0.0073(5) 0.0049(5)
C5 0.0446(7) 0.0307(7) 0.0546(9) 0.0013(6) -0.0131(6) -0.0026(5)
C6 0.0391(7) 0.0406(7) 0.0407(7) 0.0090(5) -0.0058(6) -0.0078(6)

loop_
_atom_type_symbol
_atom_type_description
_atom_type_scat_dispersion_real
_atom_type_scat_dispersion_imag
_atom_type_scat_source
C C 0.0181 0.0091 'International Tables Vol C Tables 4.2.6.8 and 6.1.1.4'
H H 0.0000 0.0000 'International Tables Vol C Tables 4.2.6.8 and 6.1.1.4'
O O 0.0492 0.0322 'International Tables Vol C Tables 4.2.6.8 and 6.1.1.4'
S S 0.3331 0.5567 'International Tables Vol C Tables 4.2.6.8 and 6.1.1.4'

loop_
_geom_angle_atom_site_label_1
_geom_angle_atom_site_label_2
_geom_angle_atom_site_label_3
_geom_angle
_geom_angle_site_symmetry_1
_geom_angle_site_symmetry_3
C1 S1 C1 89.78(9) . 7_565
C1 O1 C1 105.2(6) . 7_565
C2 C1 S1 114.52(9) . .
C2 C1 O1 106.8(3) . .
C6 C1 S1 123.67(10) . .
C6 C1 O1 131.4(3) . .
C6 C1 C2 121.81(12) . .
C1 C2 C2 69.42(7) . ?
C3 C2 C1 118.85(11) . .
C3 C2 C2 49.45(7) . ?
C2 C3 H3 120.3 . .
C4 C3 C2 119.42(12) . .
C4 C3 H3 120.3 . .
C3 C4 H4 119.5 . .
C3 C4 C5 120.95(12) . .
C5 C4 H4 119.5 . .
C4 C5 H5 119.5 . .
C6 C5 C4 121.09(12) . .
C6 C5 H5 119.5 . .
C1 C6 H6 121.1 . .
C5 C6 C1 117.87(12) . .
C5 C6 H6 121.1 . .

loop_
_geom_bond_atom_site_label_1
_geom_bond_atom_site_label_2
_geom_bond_distance
_geom_bond_site_symmetry_2
S1 C1 1.7286(13) .
S1 C1 1.7286(13) 7_565
O1 C1 1.536(6) 7_565
O1 C1 1.536(6) .
C1 C2 1.4031(16) .
C1 C6 1.3968(18) .
C2 C2 10.780(3) ?
C2 C3 1.3938(17) .
C3 H3 0.9500 .
C3 C4 1.3803(18) .
C4 H4 0.9500 .
C4 C5 1.391(2) .
C5 H5 0.9500 .
C5 C6 1.377(2) .
C6 H6 0.9500 .

loop_
_geom_torsion_atom_site_label_1
_geom_torsion_atom_site_label_2
_geom_torsion_atom_site_label_3
_geom_torsion_atom_site_label_4
_geom_torsion
_geom_torsion_site_symmetry_1
_geom_torsion_site_symmetry_2
_geom_torsion_site_symmetry_3
_geom_torsion_site_symmetry_4
S1 C1 C2 C2 179.36(10) . . . ?
S1 C1 C2 C3 -179.19(10) . . . .
S1 C1 C6 C5 179.16(11) . . . .
O1 C1 C2 C2 178.9(5) . . . ?
O1 C1 C2 C3 -179.6(5) . . . .
O1 C1 C6 C5 179.7(6) . . . .
C1 S1 C1 C2 0.85(14) 7_565 . . .
C1 S1 C1 C6 -179.09(8) 7_565 . . .
C1 O1 C1 C2 1.7(7) 7_565 . . .
C1 O1 C1 C6 -178.8(2) 7_565 . . .
C1 C2 C3 C4 -0.20(17) . . . .
C2 C1 C6 C5 -0.78(19) . . . .
C2 C2 C3 C4 1.60(8) ? . . .
C2 C3 C4 C5 -0.31(19) . . . .
C3 C4 C5 C6 0.28(19) . . . .
C4 C5 C6 C1 0.26(19) . . . .
C6 C1 C2 C2 -0.70(9) . . . ?
C6 C1 C2 C3 0.76(17) . . . .

_cod_database_fobs_code 4519443
